data_2103246
loop_
_publ_author_name
'Nassimbeni, Luigi R.'
'Su, Hong'

_publ_section_title
;
 Inclusion compounds of a diol host with xylidines: controlled
 stoichiometries
;
_journal_issue 2
_journal_name_full 'Acta Crystallographica Section B'
_journal_page_first 251
_journal_page_last 259
_journal_paper_doi 10.1107/S010876810101881X
_journal_volume 58
_journal_year 2002
_chemical_formula_moiety 'C18 H20 O2/C8 H11 N1'
_chemical_formula_sum 'C26 H31 N O2'
_chemical_formula_weight 389.52
_chemical_melting_point '365.55K for guest release onset temp. and 463.15K for host melting'
_chemical_name_common DHPC.26X
_chemical_name_systematic
;
 1,1'-bis-(4-hydroxyphenyl)cyclohexane and 2,6-xylidine
;
_space_group_IT_number 2
_symmetry_cell_setting triclinic
_symmetry_space_group_name_Hall '-P 1'
_symmetry_space_group_name_H-M 'P -1'
_atom_sites_solution_hydrogens geom
_atom_sites_solution_primary direct
_atom_sites_solution_secondary difmap
_audit_creation_method SHELXL-97
_cell_angle_alpha 84.980(10)
_cell_angle_beta 81.29(2)
_cell_angle_gamma 77.10(2)
_cell_formula_units_Z 2
_cell_length_a 6.2340(10)
_cell_length_b 10.934(2)
_cell_length_c 16.974(2)
_cell_volume 1113.1(3)
_computing_cell_refinement 'DENZO-SMN (Otwinowski & Minor, 1997)'
_computing_data_collection 'COLLECT (2000)'
_computing_data_reduction 'DENZO-SMN (Otwinowski & Minor, 1997)'
_computing_publication_material 'SHELXL-97 (Sheldrick, 1997)'
_computing_structure_refinement 'SHELXL-97 (Sheldrick, 1997)'
_computing_structure_solution 'SHELXS-97 (Sheldrick, 1990)'
_diffrn_ambient_temperature 293(2)
_diffrn_measured_fraction_theta_full 0.994
_diffrn_measured_fraction_theta_max 0.994
_diffrn_measurement_device_type 'Nonius Kappa CCD diffractometer'
_diffrn_measurement_method '1\% \f scans and \w scans'
_diffrn_radiation_monochromator graphite
_diffrn_radiation_source 'fine-focus sealed tube'
_diffrn_radiation_type MoK\a
_diffrn_radiation_wavelength 0.71070
_diffrn_reflns_av_R_equivalents 0.0179
_diffrn_reflns_av_sigmaI/netI 0.0375
_diffrn_reflns_limit_h_max 7
_diffrn_reflns_limit_h_min 0
_diffrn_reflns_limit_k_max 12
_diffrn_reflns_limit_k_min -12
_diffrn_reflns_limit_l_max 20
_diffrn_reflns_limit_l_min -19
_diffrn_reflns_number 4040
_diffrn_reflns_theta_full 24.97
_diffrn_reflns_theta_max 24.97
_diffrn_reflns_theta_min 1.91
_exptl_absorpt_coefficient_mu 0.072
_exptl_absorpt_correction_T_max 0.9821
_exptl_absorpt_correction_T_min 0.9716
_exptl_absorpt_correction_type none
_exptl_crystal_colour colourless
_exptl_crystal_density_diffrn 1.162
_exptl_crystal_density_meas ?
_exptl_crystal_density_method 'not measured'
_exptl_crystal_description prism
_exptl_crystal_F_000 420
_exptl_crystal_size_max 0.40
_exptl_crystal_size_mid 0.30
_exptl_crystal_size_min 0.25
_refine_diff_density_max 0.779
_refine_diff_density_min -0.171
_refine_ls_extinction_coef 0.026(4)
_refine_ls_extinction_expression Fc^*^=kFc[1+0.001xFc^2^\l^3^/sin(2\q)]^-1/4^
_refine_ls_extinction_method SHELXL
_refine_ls_goodness_of_fit_ref 1.091
_refine_ls_hydrogen_treatment mixed
_refine_ls_matrix_type full
_refine_ls_number_parameters 347
_refine_ls_number_reflns 3895
_refine_ls_number_restraints 20
_refine_ls_restrained_S_all 1.096
_refine_ls_R_factor_all 0.1072
_refine_ls_R_factor_gt 0.0557
_refine_ls_shift/su_max 0.112
_refine_ls_shift/su_mean 0.005
_refine_ls_structure_factor_coef Fsqd
_refine_ls_weighting_details 'calc w=1/[\s^2^(Fo^2^)+(0.0670P)^2^+0.7169P] where P=(Fo^2^+2Fc^2^)/3'
_refine_ls_weighting_scheme calc
_refine_ls_wR_factor_gt 0.1370
_refine_ls_wR_factor_ref 0.1849
_reflns_number_gt 2435
_reflns_number_total 3895
_reflns_threshold_expression >2sigma(I)
_cod_data_source_file an0588.cif
_cod_data_source_block dc26x1
_cod_depositor_comments
;
The following automatic conversions were performed:
'_symmetry_cell_setting' value 'Triclinic' changed to 'triclinic'
according to '/home/saulius/struct/CIF-dictionaries/cif_core.dic'
dictionary named 'cif_core.dic' version 2.4.1 from 2010-06-29.

Automatic conversion script
Id: cif_fix_enum 1527 2010-12-29 10:47:43Z saulius 

The following automatic conversions were performed:

'_symmetry_cell_setting' value 'Triclinic' changed to 'triclinic'
according to /home/saulius/struct/CIF-dictionaries/cif_core.dic
dictionary named 'cif_core.dic' version 2.4.1 from 2010-06-29.

Automatic conversion script
Id: cif_fix_values 1715 2011-07-08 13:25:40Z adriana 

The following automatic conversions were performed:

'_exptl_crystal_density_meas' value 'N/A' was changed to '?' - the
value is perceived as not measured.

Automatic conversion script
Id: cif_fix_values 3008 2015-01-20 13:52:24Z robertas 
;
_cod_original_sg_symbol_H-M P-1
_cod_database_code 2103246

loop_
_symmetry_equiv_pos_as_xyz
'x, y, z'
'-x, -y, -z'

loop_
_atom_site_label
_atom_site_fract_x
_atom_site_fract_y
_atom_site_fract_z
_atom_site_U_iso_or_equiv
_atom_site_adp_type
_atom_site_calc_flag
_atom_site_refinement_flags
_atom_site_occupancy
_atom_site_disorder_assembly
_atom_site_disorder_group
_atom_site_type_symbol
O1 0.1197(4) 0.36309(18) 0.79798(12) 0.0613(6) Uani d D 1 . . O
C1 0.2289(4) 0.7892(2) 0.58660(14) 0.0361(5) Uani d . 1 . . C
O2 -0.1639(3) 1.21323(19) 0.77408(13) 0.0627(6) Uani d D 1 . . O
C2 0.1009(4) 0.8025(2) 0.51394(15) 0.0417(6) Uani d . 1 . . C
H21 -0.0535 0.8016 0.5331 0.050 Uiso calc R 1 . . H
H22 0.1056 0.8834 0.4861 0.050 Uiso calc R 1 . . H
C3 0.1913(4) 0.6999(3) 0.45497(15) 0.0473(6) Uani d . 1 . . C
H31 0.1696 0.6198 0.4804 0.057 Uiso calc R 1 . . H
H32 0.1094 0.7176 0.4096 0.057 Uiso calc R 1 . . H
C4 0.4368(5) 0.6910(3) 0.42602(17) 0.0554(7) Uani d . 1 . . C
H41 0.4929 0.6194 0.3932 0.066 Uiso calc R 1 . . H
H42 0.4568 0.7662 0.3935 0.066 Uiso calc R 1 . . H
C5 0.5667(4) 0.6770(3) 0.49590(17) 0.0513(7) Uani d . 1 . . C
H51 0.7210 0.6773 0.4762 0.062 Uiso calc R 1 . . H
H52 0.5609 0.5969 0.5247 0.062 Uiso calc R 1 . . H
C6 0.4741(4) 0.7827(2) 0.55258(16) 0.0430(6) Uani d . 1 . . C
H61 0.4884 0.8622 0.5243 0.052 Uiso calc R 1 . . H
H62 0.5617 0.7705 0.5964 0.052 Uiso calc R 1 . . H
C7 0.2033(4) 0.6718(2) 0.64147(14) 0.0380(6) Uani d . 1 . . C
C8 0.3412(4) 0.6289(2) 0.69972(16) 0.0474(6) Uani d . 1 . . C
H8 0.4530 0.6708 0.7040 0.057 Uiso calc R 1 . . H
C9 0.3186(5) 0.5274(3) 0.75100(16) 0.0505(7) Uani d . 1 . . C
H9 0.4162 0.5009 0.7885 0.061 Uiso calc R 1 . . H
C10 0.1528(4) 0.4643(2) 0.74753(15) 0.0441(6) Uani d D 1 . . C
C11 0.0113(4) 0.5048(2) 0.69115(16) 0.0489(7) Uani d . 1 . . C
H11 -0.1026 0.4637 0.6883 0.059 Uiso calc R 1 . . H
C12 0.0376(4) 0.6059(2) 0.63904(16) 0.0448(6) Uani d . 1 . . C
H12 -0.0586 0.6310 0.6010 0.054 Uiso calc R 1 . . H
C13 0.1328(4) 0.9043(2) 0.63672(14) 0.0381(6) Uani d . 1 . . C
C14 0.2515(4) 0.9919(2) 0.64947(16) 0.0472(6) Uani d . 1 . . C
H14 0.3993 0.9816 0.6267 0.057 Uiso calc R 1 . . H
C15 0.1573(4) 1.0947(2) 0.69510(17) 0.0507(7) Uani d . 1 . . C
H15 0.2422 1.1513 0.7031 0.061 Uiso calc R 1 . . H
C16 -0.0618(4) 1.1124(2) 0.72846(15) 0.0457(6) Uani d D 1 . . C
C17 -0.1846(4) 1.0279(3) 0.71625(17) 0.0538(7) Uani d . 1 . . C
H17 -0.3333 1.0396 0.7381 0.065 Uiso calc R 1 . . H
C18 -0.0880(4) 0.9263(3) 0.67190(17) 0.0497(7) Uani d . 1 . . C
H18 -0.1736 0.8694 0.6650 0.060 Uiso calc R 1 . . H
N1GA 0.4320(10) 0.2979(6) 0.9128(4) 0.0677(16) Uani d PD 0.500(4) A 1 N
C1GA 0.3272(17) 0.2419(8) 0.9783(4) 0.048(3) Uani d PGD 0.535(17) A 1 C
C2GA 0.2248(13) 0.3084(6) 1.0490(4) 0.083(2) Uani d PGD 0.500(4) A 1 C
C3GA 0.1183(19) 0.2511(10) 1.1075(5) 0.094(8) Uani d PGD 0.500(4) A 1 C
H3GA 0.0557 0.2971 1.1520 0.113 Uiso calc PR 0.500(4) A 1 H
C4GA 0.0893(17) 0.1324(10) 1.1105(5) 0.103(3) Uani d PD 0.500(4) A 1 C
H4GA 0.0072 0.0989 1.1541 0.124 Uiso calc PR 0.500(4) A 1 H
C5GA 0.1870(15) 0.0633(8) 1.0459(5) 0.095(3) Uani d PD 0.500(4) A 1 C
H5GA 0.1748 -0.0199 1.0456 0.114 Uiso calc PR 0.500(4) A 1 H
C6GA 0.3042(12) 0.1169(6) 0.9808(4) 0.0693(19) Uani d PD 0.500(4) A 1 C
C7GA 0.242(2) 0.4412(12) 1.0505(9) 0.166(6) Uani d P 0.500(4) A 1 C
H7A1 0.1296 0.4824 1.0904 0.249 Uiso calc PR 0.500(4) A 1 H
H7A2 0.2216 0.4831 0.9992 0.249 Uiso calc PR 0.500(4) A 1 H
H7A3 0.3860 0.4442 1.0628 0.249 Uiso calc PR 0.500(4) A 1 H
C8GA 0.4103(16) 0.0416(7) 0.9089(5) 0.100(3) Uani d P 0.500(4) A 1 C
H8A1 0.3496 -0.0321 0.9107 0.150 Uiso calc PR 0.500(4) A 1 H
H8A2 0.5678 0.0171 0.9096 0.150 Uiso calc PR 0.500(4) A 1 H
H8A3 0.3807 0.0920 0.8610 0.150 Uiso calc PR 0.500(4) A 1 H
N1GB 0.4038(9) 0.2269(6) 0.8889(3) 0.0577(14) Uani d PD 0.500(4) A 2 N
C1GB 0.3644(10) 0.2537(6) 0.9722(5) 0.084(7) Uani d PGD 0.500(4) A 2 C
C2GB 0.1664(11) 0.2251(5) 1.0144(3) 0.080(2) Uani d PGD 0.500(4) A 2 C
C3GB 0.110(2) 0.2517(7) 1.1032(3) 0.136(13) Uani d PGD 0.500(4) A 2 C
H3GB -0.0170 0.2366 1.1351 0.163 Uiso calc PR 0.500(4) A 2 H
C4GB 0.269(2) 0.3005(12) 1.1307(6) 0.131(5) Uani d PD 0.500(4) A 2 C
H4GB 0.2477 0.3171 1.1845 0.157 Uiso calc PR 0.500(4) A 2 H
C5GB 0.4511(18) 0.3256(9) 1.0866(5) 0.105(3) Uani d PD 0.500(4) A 2 C
H5GB 0.5469 0.3596 1.1108 0.126 Uiso calc PR 0.500(4) A 2 H
C6GB 0.5043(13) 0.3035(6) 1.0061(4) 0.0718(19) Uani d PD 0.500(4) A 2 C
C7GB 0.0047(11) 0.1727(6) 0.9762(5) 0.123(4) Uani d PG 0.500(4) A 2 C
H7B1 -0.0221 0.2195 0.9268 0.185 Uiso calc PR 0.500(4) A 2 H
H7B2 -0.1326 0.1794 1.0115 0.185 Uiso calc PR 0.500(4) A 2 H
H7B3 0.0663 0.0861 0.9660 0.185 Uiso calc PR 0.500(4) A 2 H
C8GB 0.7084(15) 0.3327(8) 0.9581(6) 0.097(3) Uani d P 0.500(4) A 2 C
H8B1 0.8078 0.2560 0.9416 0.146 Uiso calc PR 0.500(4) A 2 H
H8B2 0.7799 0.3758 0.9897 0.146 Uiso calc PR 0.500(4) A 2 H
H8B3 0.6694 0.3851 0.9118 0.146 Uiso calc PR 0.500(4) A 2 H
H1 0.2492 0.3384 0.8255 0.125(17) Uiso d GD 1 . . H
H2 -0.0522 1.2606 0.7805 0.17(2) Uiso d GD 1 . . H
H1A2 0.5361 0.2585 0.8702 0.14(4) Uiso d PGD 0.500(4) A 1 H
H1A1 0.4678 0.3761 0.9215 0.10(3) Uiso d PGD 0.500(4) A 1 H
H1B1 0.3936 0.1513 0.8682 0.12(3) Uiso d PGD 0.500(4) A 2 H
H1B2 0.5625 0.2200 0.8813 0.031(13) Uiso d PGD 0.500(4) A 2 H

loop_
_atom_site_aniso_label
_atom_site_aniso_U_11
_atom_site_aniso_U_22
_atom_site_aniso_U_33
_atom_site_aniso_U_12
_atom_site_aniso_U_13
_atom_site_aniso_U_23
O1 0.0802(15) 0.0503(11) 0.0568(12) -0.0255(10) -0.0079(11) 0.0054(9)
C1 0.0306(11) 0.0368(12) 0.0413(13) -0.0087(9) -0.0037(10) -0.0011(10)
O2 0.0640(13) 0.0545(12) 0.0676(13) -0.0107(10) 0.0077(10) -0.0250(10)
C2 0.0384(13) 0.0421(13) 0.0438(14) -0.0092(10) -0.0047(10) 0.0024(11)
C3 0.0492(15) 0.0513(15) 0.0422(14) -0.0101(12) -0.0071(11) -0.0069(12)
C4 0.0545(16) 0.0591(17) 0.0490(16) -0.0103(13) 0.0049(13) -0.0095(13)
C5 0.0357(13) 0.0516(16) 0.0647(18) -0.0082(11) 0.0026(12) -0.0122(13)
C6 0.0337(12) 0.0434(14) 0.0528(15) -0.0114(10) -0.0040(11) -0.0029(11)
C7 0.0335(12) 0.0371(13) 0.0438(13) -0.0089(10) -0.0028(10) -0.0055(10)
C8 0.0471(14) 0.0501(15) 0.0506(15) -0.0199(12) -0.0122(12) 0.0006(12)
C9 0.0561(16) 0.0529(16) 0.0456(15) -0.0151(13) -0.0154(12) 0.0045(12)
C10 0.0570(16) 0.0345(12) 0.0394(13) -0.0126(11) 0.0019(11) -0.0014(10)
C11 0.0518(15) 0.0504(15) 0.0518(15) -0.0258(12) -0.0075(12) -0.0027(12)
C12 0.0440(14) 0.0482(15) 0.0459(14) -0.0144(11) -0.0116(11) -0.0016(12)
C13 0.0376(12) 0.0361(12) 0.0409(13) -0.0090(10) -0.0045(10) -0.0020(10)
C14 0.0407(13) 0.0448(14) 0.0571(16) -0.0152(11) 0.0021(12) -0.0078(12)
C15 0.0504(15) 0.0432(14) 0.0621(17) -0.0185(12) -0.0012(13) -0.0123(13)
C16 0.0524(15) 0.0397(14) 0.0423(14) -0.0063(11) 0.0002(12) -0.0077(11)
C17 0.0382(14) 0.0639(18) 0.0608(17) -0.0156(12) 0.0043(12) -0.0181(14)
C18 0.0419(14) 0.0525(15) 0.0576(16) -0.0173(12) 0.0012(12) -0.0150(13)
N1GA 0.069(4) 0.071(4) 0.063(4) -0.026(3) 0.004(3) -0.001(3)
C1GA 0.046(4) 0.048(5) 0.045(5) 0.001(4) -0.002(4) -0.005(4)
C2GA 0.078(5) 0.086(6) 0.084(6) -0.011(4) -0.005(4) -0.024(5)
C3GA 0.068(9) 0.15(2) 0.062(9) -0.018(10) 0.012(7) -0.033(11)
C4GA 0.124(8) 0.129(8) 0.054(5) -0.034(7) -0.007(5) 0.014(5)
C5GA 0.124(7) 0.070(5) 0.086(6) -0.014(5) -0.026(5) 0.022(4)
C6GA 0.081(5) 0.065(4) 0.051(4) 0.003(3) -0.010(3) 0.012(3)
C7GA 0.175(12) 0.140(10) 0.185(12) -0.071(9) 0.080(10) -0.098(10)
C8GA 0.129(7) 0.066(5) 0.092(6) -0.002(5) -0.001(5) -0.011(4)
N1GB 0.059(3) 0.058(3) 0.055(3) -0.011(3) -0.011(2) 0.002(3)
C1GB 0.082(10) 0.081(10) 0.085(11) 0.000(7) -0.025(7) -0.002(8)
C2GB 0.078(5) 0.088(6) 0.059(4) 0.000(4) 0.000(4) 0.022(4)
C3GB 0.13(2) 0.104(17) 0.126(18) 0.021(13) 0.020(13) 0.047(12)
C4GB 0.140(10) 0.146(10) 0.069(6) 0.023(8) 0.028(7) -0.010(6)
C5GB 0.138(8) 0.098(6) 0.071(5) 0.011(6) -0.031(6) -0.034(5)
C6GB 0.079(5) 0.065(4) 0.069(4) -0.004(4) -0.014(4) -0.014(3)
C7GB 0.098(7) 0.157(10) 0.118(8) -0.057(7) -0.011(6) 0.040(7)
C8GB 0.107(7) 0.087(6) 0.105(6) -0.026(5) -0.022(5) -0.020(5)

loop_
_atom_type_symbol
_atom_type_description
_atom_type_scat_dispersion_real
_atom_type_scat_dispersion_imag
_atom_type_scat_source
C C 0.0033 0.0016 'International Tables Vol C Tables 4.2.6.8 and 6.1.1.4'
H H 0.0000 0.0000 'International Tables Vol C Tables 4.2.6.8 and 6.1.1.4'
N N 0.0061 0.0033 'International Tables Vol C Tables 4.2.6.8 and 6.1.1.4'
O O 0.0106 0.0060 'International Tables Vol C Tables 4.2.6.8 and 6.1.1.4'

loop_
_geom_angle_atom_site_label_1
_geom_angle_atom_site_label_2
_geom_angle_atom_site_label_3
_geom_angle
C10 O1 H1 106.1
C13 C1 C6 111.72(19)
C13 C1 C7 107.17(19)
C6 C1 C7 110.68(19)
C13 C1 C2 108.33(18)
C6 C1 C2 106.38(19)
C7 C1 C2 112.62(19)
C16 O2 H2 108.4
C3 C2 C1 114.1(2)
C3 C2 H21 108.7
C1 C2 H21 108.7
C3 C2 H22 108.7
C1 C2 H22 108.7
H21 C2 H22 107.6
C4 C3 C2 111.6(2)
C4 C3 H31 109.3
C2 C3 H31 109.3
C4 C3 H32 109.3
C2 C3 H32 109.3
H31 C3 H32 108.0
C5 C4 C3 110.7(2)
C5 C4 H41 109.5
C3 C4 H41 109.5
C5 C4 H42 109.5
C3 C4 H42 109.5
H41 C4 H42 108.1
C4 C5 C6 111.5(2)
C4 C5 H51 109.3
C6 C5 H51 109.3
C4 C5 H52 109.3
C6 C5 H52 109.3
H51 C5 H52 108.0
C5 C6 C1 112.7(2)
C5 C6 H61 109.0
C1 C6 H61 109.0
C5 C6 H62 109.0
C1 C6 H62 109.0
H61 C6 H62 107.8
C8 C7 C12 115.8(2)
C8 C7 C1 121.0(2)
C12 C7 C1 123.1(2)
C9 C8 C7 122.5(2)
C9 C8 H8 118.7
C7 C8 H8 118.7
C8 C9 C10 120.5(3)
C8 C9 H9 119.8
C10 C9 H9 119.8
O1 C10 C9 123.3(2)
O1 C10 C11 118.0(2)
C9 C10 C11 118.7(2)
C12 C11 C10 120.3(2)
C12 C11 H11 119.9
C10 C11 H11 119.9
C11 C12 C7 122.2(2)
C11 C12 H12 118.9
C7 C12 H12 118.9
C14 C13 C18 115.8(2)
C14 C13 C1 124.3(2)
C18 C13 C1 119.9(2)
C13 C14 C15 122.2(2)
C13 C14 H14 118.9
C15 C14 H14 118.9
C16 C15 C14 119.8(2)
C16 C15 H15 120.1
C14 C15 H15 120.1
C17 C16 C15 119.4(2)
C17 C16 O2 118.4(2)
C15 C16 O2 122.2(2)
C18 C17 C16 119.9(2)
C18 C17 H17 120.0
C16 C17 H17 120.0
C17 C18 C13 122.9(2)
C17 C18 H18 118.6
C13 C18 H18 118.6
N1GA C1GA C6GA 122.5(6)
N1GA C1GA C2GA 122.6(7)
C6GA C1GA C2GA 114.8(6)
C3GA C2GA C1GA 119.3
C3GA C2GA C7GA 122.9(7)
C1GA C2GA C7GA 117.8(7)
C2GA C3GA C4GA 126.9(7)
C2GA C3GA H3GA 116.5
C4GA C3GA H3GA 116.5
C3GA C4GA C5GA 116.5(8)
C3GA C4GA H4GA 121.7
C5GA C4GA H4GA 121.7
C4GA C5GA C6GA 120.4(8)
C4GA C5GA H5GA 119.8
C6GA C5GA H5GA 119.8
C5GA C6GA C1GA 121.9(7)
C5GA C6GA C8GA 120.7(7)
C1GA C6GA C8GA 117.4(6)
C1GB N1GB H1A2 102.1
C1GB N1GB H1B1 125.6
C1GB N1GB H1B2 97.2
H1B1 N1GB H1B2 101.2
C6GB C1GB C2GB 123.2(6)
C6GB C1GB N1GB 122.2(6)
C2GB C1GB N1GB 114.6(4)
C1GB C2GB C7GB 123.5
C1GB C2GB C3GB 118.1
C7GB C2GB C3GB 118.4
C4GB C3GB C2GB 112.8(7)
C4GB C3GB H3GB 123.6
C2GB C3GB H3GB 123.6
C5GB C4GB C3GB 125.2(10)
C5GB C4GB H4GB 117.4
C3GB C4GB H4GB 117.4
C4GB C5GB C6GB 123.0(10)
C4GB C5GB H5GB 118.5
C6GB C5GB H5GB 118.5
C1GB C6GB C5GB 117.6(8)
C1GB C6GB C8GB 120.5(7)
C5GB C6GB C8GB 121.9(8)
C2GB C7GB H7B1 109.5
C2GB C7GB H7B2 109.5
H7B1 C7GB H7B2 109.5
C2GB C7GB H7B3 109.5
H7B1 C7GB H7B3 109.5
H7B2 C7GB H7B3 109.5
C6GB C8GB H8B1 109.5
C6GB C8GB H8B2 109.5
H8B1 C8GB H8B2 109.5
C6GB C8GB H8B3 109.5
H8B1 C8GB H8B3 109.5
H8B2 C8GB H8B3 109.5

loop_
_geom_bond_atom_site_label_1
_geom_bond_atom_site_label_2
_geom_bond_distance
O1 C10 1.373(3)
O1 H1 0.9676
C1 C13 1.538(3)
C1 C6 1.539(3)
C1 C7 1.542(3)
C1 C2 1.547(3)
O2 C16 1.381(3)
O2 H2 0.9794
C2 C3 1.523(3)
C2 H21 0.9700
C2 H22 0.9700
C3 C4 1.519(4)
C3 H31 0.9700
C3 H32 0.9700
C4 C5 1.513(4)
C4 H41 0.9700
C4 H42 0.9700
C5 C6 1.525(4)
C5 H51 0.9700
C5 H52 0.9700
C6 H61 0.9700
C6 H62 0.9700
C7 C8 1.390(4)
C7 C12 1.392(3)
C8 C9 1.368(4)
C8 H8 0.9300
C9 C10 1.376(4)
C9 H9 0.9300
C10 C11 1.378(4)
C11 C12 1.377(4)
C11 H11 0.9300
C12 H12 0.9300
C13 C14 1.383(3)
C13 C18 1.392(3)
C14 C15 1.388(4)
C14 H14 0.9300
C15 C16 1.375(4)
C15 H15 0.9300
C16 C17 1.372(4)
C17 C18 1.369(4)
C17 H17 0.9300
C18 H18 0.9300
N1GA C1GA 1.370(10)
N1GA H1A2 0.9581
N1GA H1A1 0.9589
N1GA H1B2 1.1457
C1GA C6GA 1.403(12)
C1GA C2GA 1.4451
C2GA C3GA 1.3032
C2GA C7GA 1.483(13)
C3GA C4GA 1.345(13)
C3GA H3GA 0.9300
C4GA C5GA 1.372(11)
C4GA H4GA 0.9300
C5GA C6GA 1.390(10)
C5GA H5GA 0.9300
C6GA C8GA 1.513(10)
C7GA H7A1 0.9600
C7GA H7A2 0.9600
C7GA H7A3 0.9600
C8GA H8A1 0.9600
C8GA H8A2 0.9600
C8GA H8A3 0.9600
C8GA H1B1 1.3225
N1GB C1GB 1.444(10)
N1GB H1A2 0.9637
N1GB H1B1 0.9448
N1GB H1B2 0.9648
C1GB C6GB 1.344(10)
C1GB C2GB 1.4139
C2GB C7GB 1.5118
C2GB C3GB 1.5317
C3GB C4GB 1.381(16)
C3GB H3GB 0.9300
C4GB C5GB 1.329(13)
C4GB H4GB 0.9300
C5GB C6GB 1.386(10)
C5GB H5GB 0.9300
C6GB C8GB 1.485(11)
C7GB H7B1 0.9600
C7GB H7B2 0.9600
C7GB H7B3 0.9600
C8GB H8B1 0.9600
C8GB H8B2 0.9600
C8GB H8B3 0.9600

loop_
_geom_hbond_atom_site_label_D
_geom_hbond_atom_site_label_H
_geom_hbond_atom_site_label_A
_geom_hbond_site_symmetry_A
_geom_hbond_distance_DH
_geom_hbond_distance_HA
_geom_hbond_distance_DA
_geom_hbond_angle_DHA
O1 H1 N1GB . 0.97 1.77 2.642(6) 148.2
O1 H1 N1GA . 0.97 1.97 2.896(7) 160.3
O2 H2 O1 1_565 0.98 1.78 2.757(3) 172.0
N1GA H1A2 O2 1_645 0.96 2.28 3.209(7) 162.4
N1GB H1B2 O2 1_645 0.96 2.29 3.060(6) 135.9

loop_
_geom_torsion_atom_site_label_1
_geom_torsion_atom_site_label_2
_geom_torsion_atom_site_label_3
_geom_torsion_atom_site_label_4
_geom_torsion
C13 C1 C2 C3 175.2(2)
C6 C1 C2 C3 54.9(3)
C7 C1 C2 C3 -66.5(3)
C1 C2 C3 C4 -55.2(3)
C2 C3 C4 C5 53.1(3)
C3 C4 C5 C6 -55.1(3)
C4 C5 C6 C1 58.9(3)
C13 C1 C6 C5 -174.2(2)
C7 C1 C6 C5 66.4(3)
C2 C1 C6 C5 -56.2(3)
C13 C1 C7 C8 -74.7(3)
C6 C1 C7 C8 47.3(3)
C2 C1 C7 C8 166.2(2)
C13 C1 C7 C12 102.1(3)
C6 C1 C7 C12 -135.8(2)
C2 C1 C7 C12 -16.9(3)
C12 C7 C8 C9 0.9(4)
C1 C7 C8 C9 177.9(2)
C7 C8 C9 C10 -1.2(4)
C8 C9 C10 O1 -179.1(2)
C8 C9 C10 C11 0.4(4)
O1 C10 C11 C12 -179.9(2)
C9 C10 C11 C12 0.5(4)
C10 C11 C12 C7 -0.8(4)
C8 C7 C12 C11 0.1(4)
C1 C7 C12 C11 -176.9(2)
C6 C1 C13 C14 0.3(3)
C7 C1 C13 C14 121.7(3)
C2 C1 C13 C14 -116.6(3)
C6 C1 C13 C18 179.5(2)
C7 C1 C13 C18 -59.1(3)
C2 C1 C13 C18 62.7(3)
C18 C13 C14 C15 0.6(4)
C1 C13 C14 C15 179.9(2)
C13 C14 C15 C16 -0.8(4)
C14 C15 C16 C17 0.1(4)
C14 C15 C16 O2 -179.8(3)
C15 C16 C17 C18 0.7(4)
O2 C16 C17 C18 -179.4(3)
C16 C17 C18 C13 -0.9(5)
C14 C13 C18 C17 0.2(4)
C1 C13 C18 C17 -179.0(3)
N1GA C1GA C2GA C3GA 176.6(10)
C6GA C1GA C2GA C3GA -1.2(14)
N1GA C1GA C2GA C7GA -2.0(15)
C6GA C1GA C2GA C7GA -179.8(10)
C1GA C2GA C3GA C4GA -0.4(19)
C7GA C2GA C3GA C4GA 178.2(13)
C2GA C3GA C4GA C5GA 1.8(19)
C3GA C4GA C5GA C6GA -1.6(15)
C4GA C5GA C6GA C1GA 0.0(13)
C4GA C5GA C6GA C8GA -179.3(9)
N1GA C1GA C6GA C5GA -176.4(8)
C2GA C1GA C6GA C5GA 1.4(12)
N1GA C1GA C6GA C8GA 2.9(13)
C2GA C1GA C6GA C8GA -179.3(8)
C6GB C1GB C2GB C7GB 178.1(5)
N1GB C1GB C2GB C7GB -1.0(4)
C6GB C1GB C2GB C3GB -0.4(5)
N1GB C1GB C2GB C3GB -179.5(4)
C1GB C2GB C3GB C4GB -0.7(7)
C7GB C2GB C3GB C4GB -179.3(7)
C2GB C3GB C4GB C5GB 1.4(14)
C3GB C4GB C5GB C6GB -1.0(17)
C2GB C1GB C6GB C5GB 1.0(9)
N1GB C1GB C6GB C5GB 180.0(7)
C2GB C1GB C6GB C8GB -179.3(5)
N1GB C1GB C6GB C8GB -0.3(10)
C4GB C5GB C6GB C1GB -0.3(13)
C4GB C5GB C6GB C8GB 179.9(9)
